data_2021564
loop_
_publ_author_name
'Chen, Hui-Ru'

_publ_section_title
;
 A fourfold interpenetrating diamond-like three-dimensional zinc(II)
 coordination polymer: synthesis, crystal structure and physical
 properties
;
_journal_coeditor_code YO3061
_journal_issue 5
_journal_name_full 'Acta Crystallographica Section C'
_journal_page_first 504
_journal_page_last 507
_journal_paper_doi 10.1107/S2053229619004303
_journal_volume 75
_journal_year 2019
_chemical_formula_iupac '[Zn (C6 H2 O5) (C20 H18 N4 O)], 1.76H2 O'
_chemical_formula_moiety 'C26 H20 N4 O6 Zn, 1.76(H2 O)'
_chemical_formula_sum 'C26 H23.52 N4 O7.76 Zn'
_chemical_formula_weight 581.56
_chemical_name_systematic
;Poly[[{\m~2~-bis[4-(2-methyl-1<i>H</i>-imidazol-1-yl)phenyl]
ether-\k^2^<i>N</i>^3^:<i>N</i>^3'^}(\m~2~-furan-2,5-dicarboxylato-\k^2^<i>O</i>^2^:<i>O</i>^5^)zinc(II)] 1.76-hydrate]
;
_space_group_crystal_system monoclinic
_space_group_IT_number 14
_space_group_name_Hall '-P 2ybc'
_space_group_name_H-M_alt 'P 1 21/c 1'
_symmetry_space_group_name_Hall '-P 2ybc'
_symmetry_space_group_name_H-M 'P 1 21/c 1'
_atom_sites_solution_hydrogens mixed
_audit_creation_method SHELXL-2014
_cell_angle_alpha 90
_cell_angle_beta 92.13(3)
_cell_angle_gamma 90
_cell_formula_units_Z 4
_cell_length_a 11.622(5)
_cell_length_b 12.346(6)
_cell_length_c 18.669(9)
_cell_measurement_reflns_used 9602
_cell_measurement_temperature 293(2)
_cell_measurement_theta_max 27.43
_cell_measurement_theta_min 2.85
_cell_volume 2677(2)
_computing_cell_refinement
;
SAINT (Bruker, 2016)
;
_computing_data_collection
;
APEX3 (Bruker, 2016)
;
_computing_data_reduction
;
SAINT (Bruker, 2016)
;
_computing_molecular_graphics
;
DIAMOND (Brandenburg & Putz, 2005)
;
_computing_publication_material
;
SHELXL2014 (Sheldrick, 2015)
;
_computing_structure_refinement
;
SHELXL2014 (Sheldrick, 2015)
;
_computing_structure_solution
;
SHELXS97 (Sheldrick, 2008)
;
_diffrn_ambient_temperature 293(2)
_diffrn_measured_fraction_theta_full 0.998
_diffrn_measured_fraction_theta_max 0.998
_diffrn_measurement_device_type 'Bruker APEXII CCD'
_diffrn_measurement_method '\f and \w scans'
_diffrn_radiation_type MoK\a
_diffrn_radiation_wavelength 0.71073
_diffrn_reflns_av_R_equivalents 0.0296
_diffrn_reflns_av_unetI/netI 0.0128
_diffrn_reflns_limit_h_max 14
_diffrn_reflns_limit_h_min -14
_diffrn_reflns_limit_k_max 15
_diffrn_reflns_limit_k_min -15
_diffrn_reflns_limit_l_max 23
_diffrn_reflns_limit_l_min -23
_diffrn_reflns_number 75815
_diffrn_reflns_theta_full 25.242
_diffrn_reflns_theta_max 25.998
_diffrn_reflns_theta_min 2.750
_exptl_absorpt_coefficient_mu 0.972
_exptl_absorpt_correction_T_max 0.831
_exptl_absorpt_correction_T_min 0.815
_exptl_absorpt_correction_type multi-scan
_exptl_absorpt_process_details
;
(SADABS; Bruker, 2008)
;
_exptl_crystal_colour colorless
_exptl_crystal_density_diffrn 1.443
_exptl_crystal_description block
_exptl_crystal_F_000 1198
_exptl_crystal_size_max 0.210
_exptl_crystal_size_mid 0.200
_exptl_crystal_size_min 0.190
_refine_diff_density_max 0.488
_refine_diff_density_min -0.358
_refine_ls_extinction_method none
_refine_ls_goodness_of_fit_ref 1.053
_refine_ls_hydrogen_treatment constr
_refine_ls_matrix_type full
_refine_ls_number_parameters 354
_refine_ls_number_reflns 5259
_refine_ls_number_restraints 0
_refine_ls_restrained_S_all 1.053
_refine_ls_R_factor_all 0.0337
_refine_ls_R_factor_gt 0.0285
_refine_ls_shift/su_max 0.002
_refine_ls_shift/su_mean 0.000
_refine_ls_structure_factor_coef Fsqd
_refine_ls_weighting_details 'w=1/[\s^2^(Fo^2^)+(0.0432P)^2^+1.3019P] where P=(Fo^2^+2Fc^2^)/3'
_refine_ls_weighting_scheme calc
_refine_ls_wR_factor_gt 0.0768
_refine_ls_wR_factor_ref 0.0790
_reflns_number_gt 4694
_reflns_number_total 5259
_reflns_threshold_expression 'I > 2\s(I)'
_cod_data_source_file yo3061sup1.cif
_cod_data_source_block I
_cod_depositor_comments 'Adding full bibliography for 2021564.cif.'
_cod_database_code 2021564
_cod_database_fobs_code 2021564
_shelx_space_group_comment
;
The symmetry employed for this shelxl refinement is uniquely defined
by the following loop, which should always be used as a source of
symmetry information in preference to the above space-group names.
They are only intended as comments.
;
_shelx_estimated_absorpt_t_min 0.822
_shelx_estimated_absorpt_t_max 0.837
_shelxl_version_number 2.014

loop_
_space_group_symop_operation_xyz
'x, y, z'
'-x, y+1/2, -z+1/2'
'-x, -y, -z'
'x, -y-1/2, z-1/2'

loop_
_atom_site_type_symbol
_atom_site_label
_atom_site_fract_x
_atom_site_fract_y
_atom_site_fract_z
_atom_site_U_iso_or_equiv
_atom_site_adp_type
_atom_site_calc_flag
_atom_site_occupancy
C C1 0.5367(2) 0.43499(18) 0.18771(16) 0.0573(6) Uani d 1
H H1A 0.5066 0.4148 0.2330 0.086 Uiso calc 1
H H1B 0.6126 0.4056 0.1839 0.086 Uiso calc 1
H H1C 0.4874 0.4071 0.1496 0.086 Uiso calc 1
C C2 0.54176(15) 0.55437(16) 0.18253(10) 0.0327(4) Uani d 1
C C3 0.50141(17) 0.72303(15) 0.15807(11) 0.0385(4) Uani d 1
H H3 0.4623 0.7843 0.1414 0.046 Uiso calc 1
C C4 0.60567(18) 0.72289(16) 0.19173(12) 0.0429(5) Uani d 1
H H4 0.6518 0.7828 0.2021 0.051 Uiso calc 1
C C5 0.73578(15) 0.57888(15) 0.24232(10) 0.0336(4) Uani d 1
C C6 0.73480(16) 0.52289(17) 0.30642(11) 0.0401(4) Uani d 1
H H6 0.6653 0.5089 0.3278 0.048 Uiso calc 1
C C7 0.83724(17) 0.48756(17) 0.33894(10) 0.0401(4) Uani d 1
H H7 0.8370 0.4498 0.3820 0.048 Uiso calc 1
C C8 0.93949(16) 0.50927(16) 0.30648(10) 0.0362(4) Uani d 1
C C9 0.94087(16) 0.56777(16) 0.24316(10) 0.0360(4) Uani d 1
H H9 1.0104 0.5838 0.2225 0.043 Uiso calc 1
C C10 0.83870(16) 0.60197(15) 0.21097(10) 0.0348(4) Uani d 1
H H10 0.8390 0.6406 0.1682 0.042 Uiso calc 1
C C11 1.06815(17) 0.41327(17) 0.39102(12) 0.0422(5) Uani d 1
C C12 1.01238(17) 0.31617(17) 0.39990(11) 0.0435(5) Uani d 1
H H12 0.9527 0.2953 0.3683 0.052 Uiso calc 1
C C13 1.04657(17) 0.24982(16) 0.45686(11) 0.0406(4) Uani d 1
H H13 1.0087 0.1846 0.4642 0.049 Uiso calc 1
C C14 1.13636(16) 0.28044(15) 0.50243(10) 0.0351(4) Uani d 1
C C15 1.19299(19) 0.37706(19) 0.49313(13) 0.0505(6) Uani d 1
H H15 1.2540 0.3969 0.5240 0.061 Uiso calc 1
C C16 1.1576(2) 0.4444(2) 0.43701(14) 0.0562(6) Uani d 1
H H16 1.1942 0.5104 0.4304 0.067 Uiso calc 1
C C17 1.3120(2) 0.1004(2) 0.49227(12) 0.0553(6) Uani d 1
H H17A 1.3663 0.0438 0.5036 0.083 Uiso calc 1
H H17B 1.3525 0.1641 0.4777 0.083 Uiso calc 1
H H17C 1.2604 0.0772 0.4540 0.083 Uiso calc 1
C C18 1.24530(16) 0.12550(15) 0.55636(10) 0.0325(4) Uani d 1
C C19 1.18000(18) 0.12671(16) 0.66359(10) 0.0383(4) Uani d 1
H H19 1.1676 0.1077 0.7109 0.046 Uiso calc 1
C C20 1.13161(19) 0.21130(17) 0.62874(11) 0.0438(5) Uani d 1
H H20 1.0805 0.2611 0.6472 0.053 Uiso calc 1
C C21 0.25083(15) 0.63055(16) 0.26829(9) 0.0325(4) Uani d 1
C C22 0.21898(15) 0.70943(15) 0.32380(9) 0.0301(4) Uani d 1
C C23 0.15612(19) 0.80050(17) 0.32017(10) 0.0421(5) Uani d 1
H H23 0.1187 0.8291 0.2795 0.051 Uiso calc 1
C C24 0.1578(2) 0.84465(17) 0.39009(10) 0.0433(5) Uani d 1
H H24 0.1217 0.9078 0.4045 0.052 Uiso calc 1
C C25 0.22218(16) 0.77716(15) 0.43180(9) 0.0314(4) Uani d 1
C C26 0.25729(16) 0.78125(16) 0.50914(10) 0.0362(4) Uani d 1
N N1 0.46154(12) 0.61806(12) 0.15208(8) 0.0309(3) Uani d 1
N N2 0.63084(13) 0.61590(13) 0.20782(9) 0.0346(3) Uani d 1
N N3 1.17226(13) 0.20987(12) 0.56069(8) 0.0344(3) Uani d 1
N N4 1.25081(13) 0.07256(12) 0.61824(8) 0.0305(3) Uani d 1
O O1 1.04794(12) 0.48206(15) 0.33317(9) 0.0612(5) Uani d 1
O O2 0.21115(11) 0.65552(11) 0.20532(6) 0.0371(3) Uani d 1
O O3 0.31001(13) 0.55100(13) 0.28280(7) 0.0475(4) Uani d 1
O O4 0.26064(11) 0.69279(10) 0.39230(6) 0.0327(3) Uani d 1
O O5 0.22551(12) 0.86727(11) 0.53981(7) 0.0407(3) Uani d 1
O O6 0.30911(17) 0.70551(15) 0.53787(8) 0.0664(5) Uani d 1
O O7 0.47612(19) 0.48887(19) 0.38610(12) 0.0777(6) Uani d 0.91
H H7B 0.4251 0.5106 0.3556 0.116 Uiso d 0.91
H H7A 0.4892 0.5392 0.4164 0.116 Uiso d 0.91
O O8 0.5279(2) 0.6499(2) 0.48896(14) 0.0891(8) Uani d 0.85
H H8B 0.4615 0.6764 0.4952 0.134 Uiso d 0.85
H H8A 0.5423 0.6046 0.5224 0.134 Uiso d 0.85
Zn Zn1 0.29611(2) 0.58356(2) 0.13066(2) 0.02567(8) Uani d 1

loop_
_atom_site_aniso_label
_atom_site_aniso_U_11
_atom_site_aniso_U_22
_atom_site_aniso_U_33
_atom_site_aniso_U_12
_atom_site_aniso_U_13
_atom_site_aniso_U_23
C1 0.0403(12) 0.0394(12) 0.0909(19) -0.0002(9) -0.0160(12) 0.0120(12)
C2 0.0261(9) 0.0365(10) 0.0351(9) -0.0006(7) -0.0009(7) 0.0044(8)
C3 0.0377(10) 0.0315(9) 0.0454(11) 0.0029(8) -0.0113(8) 0.0025(8)
C4 0.0396(11) 0.0336(10) 0.0543(12) -0.0021(8) -0.0132(9) 0.0009(9)
C5 0.0277(9) 0.0366(10) 0.0358(10) 0.0022(7) -0.0070(7) 0.0031(8)
C6 0.0304(9) 0.0508(12) 0.0393(10) 0.0034(8) 0.0033(8) 0.0078(9)
C7 0.0373(10) 0.0491(12) 0.0337(10) 0.0042(9) -0.0002(8) 0.0140(8)
C8 0.0293(9) 0.0397(10) 0.0391(10) 0.0031(8) -0.0070(8) 0.0086(8)
C9 0.0274(9) 0.0423(11) 0.0379(10) -0.0021(8) -0.0025(8) 0.0075(8)
C10 0.0336(9) 0.0398(10) 0.0306(9) -0.0024(8) -0.0049(8) 0.0077(8)
C11 0.0303(10) 0.0509(12) 0.0451(11) 0.0066(8) -0.0028(8) 0.0203(9)
C12 0.0359(10) 0.0491(12) 0.0445(11) 0.0037(9) -0.0103(9) 0.0067(9)
C13 0.0400(10) 0.0344(10) 0.0471(11) 0.0013(8) -0.0035(9) 0.0065(9)
C14 0.0349(9) 0.0358(10) 0.0344(9) 0.0063(8) -0.0016(8) 0.0084(8)
C15 0.0433(12) 0.0507(12) 0.0559(13) -0.0089(10) -0.0182(10) 0.0191(11)
C16 0.0458(12) 0.0509(13) 0.0704(16) -0.0123(10) -0.0160(11) 0.0313(12)
C17 0.0744(16) 0.0523(13) 0.0406(12) 0.0179(12) 0.0209(11) 0.0144(10)
C18 0.0357(9) 0.0312(9) 0.0306(9) 0.0024(8) 0.0011(7) 0.0044(7)
C19 0.0512(12) 0.0373(10) 0.0269(9) 0.0037(9) 0.0059(8) 0.0003(8)
C20 0.0526(12) 0.0406(11) 0.0390(11) 0.0129(9) 0.0118(9) 0.0029(8)
C21 0.0295(9) 0.0420(10) 0.0260(9) -0.0048(8) 0.0014(7) -0.0059(8)
C22 0.0338(9) 0.0375(9) 0.0188(8) -0.0046(7) 0.0000(7) -0.0017(7)
C23 0.0557(12) 0.0478(11) 0.0224(9) 0.0114(10) -0.0062(8) -0.0002(8)
C24 0.0605(13) 0.0410(11) 0.0280(9) 0.0148(10) -0.0027(9) -0.0055(8)
C25 0.0374(9) 0.0332(9) 0.0237(8) -0.0009(7) 0.0018(7) -0.0054(7)
C26 0.0377(10) 0.0450(11) 0.0257(9) 0.0010(8) -0.0036(7) -0.0043(8)
N1 0.0262(7) 0.0334(8) 0.0327(8) 0.0005(6) -0.0038(6) 0.0028(6)
N2 0.0275(8) 0.0380(8) 0.0378(8) 0.0014(6) -0.0063(6) 0.0049(7)
N3 0.0371(8) 0.0332(8) 0.0326(8) 0.0048(7) -0.0006(6) 0.0065(6)
N4 0.0367(8) 0.0302(8) 0.0243(7) 0.0030(6) -0.0013(6) 0.0023(6)
O1 0.0295(7) 0.0845(12) 0.0689(11) 0.0006(7) -0.0083(7) 0.0483(9)
O2 0.0339(7) 0.0555(8) 0.0219(6) 0.0031(6) -0.0004(5) -0.0089(6)
O3 0.0580(9) 0.0498(8) 0.0345(7) 0.0137(7) -0.0005(6) -0.0075(6)
O4 0.0399(7) 0.0361(7) 0.0219(6) 0.0046(5) -0.0035(5) -0.0041(5)
O5 0.0511(8) 0.0465(8) 0.0239(6) 0.0025(6) -0.0057(6) -0.0094(6)
O6 0.0857(13) 0.0733(12) 0.0385(8) 0.0311(10) -0.0203(8) -0.0070(8)
O7 0.0738(14) 0.0918(16) 0.0666(13) 0.0322(12) -0.0082(10) -0.0023(11)
O8 0.0623(14) 0.117(2) 0.0876(18) 0.0195(14) -0.0092(12) -0.0105(16)
Zn1 0.02701(12) 0.03025(12) 0.01951(11) -0.00071(8) -0.00229(7) -0.00138(7)

loop_
_atom_type_symbol
_atom_type_description
_atom_type_scat_dispersion_real
_atom_type_scat_dispersion_imag
_atom_type_scat_source
C C 0.0033 0.0016 'International Tables Vol C Tables 4.2.6.8 and 6.1.1.4'
H H 0.0000 0.0000 'International Tables Vol C Tables 4.2.6.8 and 6.1.1.4'
N N 0.0061 0.0033 'International Tables Vol C Tables 4.2.6.8 and 6.1.1.4'
O O 0.0106 0.0060 'International Tables Vol C Tables 4.2.6.8 and 6.1.1.4'
Zn Zn 0.2839 1.4301 'International Tables Vol C Tables 4.2.6.8 and 6.1.1.4'

loop_
_geom_angle_atom_site_label_1
_geom_angle_atom_site_label_2
_geom_angle_atom_site_label_3
_geom_angle_site_symmetry_1
_geom_angle_site_symmetry_3
_geom_angle
C2 C1 H1A . . 109.5
C2 C1 H1B . . 109.5
H1A C1 H1B . . 109.5
C2 C1 H1C . . 109.5
H1A C1 H1C . . 109.5
H1B C1 H1C . . 109.5
N1 C2 N2 . . 109.37(17)
N1 C2 C1 . . 126.00(18)
N2 C2 C1 . . 124.62(17)
C4 C3 N1 . . 109.32(17)
C4 C3 H3 . . 125.3
N1 C3 H3 . . 125.3
C3 C4 N2 . . 106.41(17)
C3 C4 H4 . . 126.8
N2 C4 H4 . . 126.8
C10 C5 C6 . . 120.35(17)
C10 C5 N2 . . 118.68(17)
C6 C5 N2 . . 120.96(17)
C5 C6 C7 . . 120.11(18)
C5 C6 H6 . . 119.9
C7 C6 H6 . . 119.9
C8 C7 C6 . . 119.08(18)
C8 C7 H7 . . 120.5
C6 C7 H7 . . 120.5
O1 C8 C7 . . 125.75(17)
O1 C8 C9 . . 113.30(17)
C7 C8 C9 . . 120.87(17)
C10 C9 C8 . . 119.66(18)
C10 C9 H9 . . 120.2
C8 C9 H9 . . 120.2
C9 C10 C5 . . 119.89(17)
C9 C10 H10 . . 120.1
C5 C10 H10 . . 120.1
C12 C11 C16 . . 121.04(18)
C12 C11 O1 . . 124.09(19)
C16 C11 O1 . . 114.61(18)
C11 C12 C13 . . 118.92(19)
C11 C12 H12 . . 120.5
C13 C12 H12 . . 120.5
C14 C13 C12 . . 120.05(19)
C14 C13 H13 . . 120.0
C12 C13 H13 . . 120.0
C13 C14 C15 . . 121.05(18)
C13 C14 N3 . . 119.47(17)
C15 C14 N3 . . 119.47(17)
C14 C15 C16 . . 119.0(2)
C14 C15 H15 . . 120.5
C16 C15 H15 . . 120.5
C11 C16 C15 . . 119.9(2)
C11 C16 H16 . . 120.0
C15 C16 H16 . . 120.0
C18 C17 H17A . . 109.5
C18 C17 H17B . . 109.5
H17A C17 H17B . . 109.5
C18 C17 H17C . . 109.5
H17A C17 H17C . . 109.5
H17B C17 H17C . . 109.5
N4 C18 N3 . . 109.79(16)
N4 C18 C17 . . 126.17(17)
N3 C18 C17 . . 123.99(17)
C20 C19 N4 . . 109.21(17)
C20 C19 H19 . . 125.4
N4 C19 H19 . . 125.4
C19 C20 N3 . . 106.63(17)
C19 C20 H20 . . 126.7
N3 C20 H20 . . 126.7
O3 C21 O2 . . 125.10(17)
O3 C21 C22 . . 121.77(16)
O2 C21 C22 . . 113.12(17)
C23 C22 O4 . . 110.29(15)
C23 C22 C21 . . 131.80(17)
O4 C22 C21 . . 117.88(16)
C22 C23 C24 . . 106.72(17)
C22 C23 H23 . . 126.6
C24 C23 H23 . . 126.6
C25 C24 C23 . . 106.46(18)
C25 C24 H24 . . 126.8
C23 C24 H24 . . 126.8
C24 C25 O4 . . 110.27(16)
C24 C25 C26 . . 131.80(17)
O4 C25 C26 . . 117.92(16)
O6 C26 O5 . . 126.03(18)
O6 C26 C25 . . 120.80(18)
O5 C26 C25 . . 113.14(17)
C2 N1 C3 . . 107.01(15)
C2 N1 Zn1 . . 127.89(13)
C3 N1 Zn1 . . 122.35(12)
C2 N2 C4 . . 107.88(15)
C2 N2 C5 . . 127.19(16)
C4 N2 C5 . . 124.88(16)
C18 N3 C20 . . 107.74(15)
C18 N3 C14 . . 125.90(16)
C20 N3 C14 . . 126.18(16)
C18 N4 C19 . . 106.61(15)
C18 N4 Zn1 . 4_666 125.24(13)
C19 N4 Zn1 . 4_666 123.73(12)
C8 O1 C11 . . 123.80(16)
C21 O2 Zn1 . . 111.75(12)
C25 O4 C22 . . 106.26(14)
C26 O5 Zn1 . 4_576 122.17(12)
H7B O7 H7A . . 108.5
H8B O8 H8A . . 107.9
O2 Zn1 O5 . 4_575 105.75(7)
O2 Zn1 N1 . . 105.60(6)
O5 Zn1 N1 4_575 . 118.58(6)
O2 Zn1 N4 . 4_465 112.45(6)
O5 Zn1 N4 4_575 4_465 95.63(6)
N1 Zn1 N4 . 4_465 118.32(6)

loop_
_geom_bond_atom_site_label_1
_geom_bond_atom_site_label_2
_geom_bond_site_symmetry_2
_geom_bond_distance
_geom_bond_publ_flag
C1 C2 . 1.478(3) ?
C1 H1A . 0.9600 ?
C1 H1B . 0.9600 ?
C1 H1C . 0.9600 ?
C2 N1 . 1.331(2) ?
C2 N2 . 1.355(2) ?
C3 C4 . 1.344(3) ?
C3 N1 . 1.379(3) ?
C3 H3 . 0.9300 ?
C4 N2 . 1.383(3) ?
C4 H4 . 0.9300 ?
C5 C10 . 1.381(3) ?
C5 C6 . 1.382(3) ?
C5 N2 . 1.433(2) ?
C6 C7 . 1.386(3) ?
C6 H6 . 0.9300 ?
C7 C8 . 1.380(3) ?
C7 H7 . 0.9300 ?
C8 O1 . 1.380(2) ?
C8 C9 . 1.386(3) ?
C9 C10 . 1.377(3) ?
C9 H9 . 0.9300 ?
C10 H10 . 0.9300 ?
C11 C12 . 1.376(3) ?
C11 C16 . 1.378(3) ?
C11 O1 . 1.387(2) ?
C12 C13 . 1.389(3) ?
C12 H12 . 0.9300 ?
C13 C14 . 1.375(3) ?
C13 H13 . 0.9300 ?
C14 C15 . 1.376(3) ?
C14 N3 . 1.443(2) ?
C15 C16 . 1.388(3) ?
C15 H15 . 0.9300 ?
C16 H16 . 0.9300 ?
C17 C18 . 1.482(3) ?
C17 H17A . 0.9600 ?
C17 H17B . 0.9600 ?
C17 H17C . 0.9600 ?
C18 N4 . 1.327(2) ?
C18 N3 . 1.348(2) ?
C19 C20 . 1.343(3) ?
C19 N4 . 1.376(2) ?
C19 H19 . 0.9300 ?
C20 N3 . 1.372(3) ?
C20 H20 . 0.9300 ?
C21 O3 . 1.224(2) ?
C21 O2 . 1.284(2) ?
C21 C22 . 1.479(2) ?
C22 C23 . 1.341(3) ?
C22 O4 . 1.366(2) ?
C23 C24 . 1.414(3) ?
C23 H23 . 0.9300 ?
C24 C25 . 1.348(3) ?
C24 H24 . 0.9300 ?
C25 O4 . 1.361(2) ?
C25 C26 . 1.487(2) ?
C26 O6 . 1.225(3) ?
C26 O5 . 1.268(2) ?
Zn1 N1 . 1.9951(17) y
N4 Zn1 4_666 2.0092(17) y
Zn1 O2 . 1.9516(14) y
O5 Zn1 4_576 1.9532(15) y
O7 H7B . 0.8500 ?
O7 H7A . 0.8499 ?
O8 H8B . 0.8500 ?
O8 H8A . 0.8501 ?
Zn1 O5 4_575 1.9532(15) y
Zn1 N4 4_465 2.0093(17) y

loop_
_geom_hbond_atom_site_label_D
_geom_hbond_atom_site_label_H
_geom_hbond_atom_site_label_A
_geom_hbond_site_symmetry_A
_geom_hbond_distance_DH
_geom_hbond_distance_HA
_geom_hbond_distance_DA
_geom_hbond_angle_DHA
O8 H8A O7 3_666 0.85 2.08 2.896(4) 161.0
O8 H8B O6 . 0.85 2.00 2.818(3) 160.9
O7 H7A O8 . 0.85 1.96 2.813(4) 176.2
O7 H7B O3 . 0.85 1.94 2.785(3) 176.2
C16 H16 O4 1_655 0.93 2.49 3.407(3) 167.9
C15 H15 O8 3_766 0.93 2.62 3.266(4) 127.1
C9 H9 O2 1_655 0.93 2.53 3.421(3) 161.5
C6 H6 O7 . 0.93 2.50 3.429(3) 175.0
C3 H3 O6 4_575 0.93 2.58 3.230(3) 127.2
O8 H8B O6 . 0.85 2.00 2.818(3) 160.9
O7 H7A O8 . 0.85 1.96 2.813(4) 176.2
O7 H7B O3 . 0.85 1.94 2.785(3) 176.2
C6 H6 O7 . 0.93 2.50 3.429(3) 175.0
C3 H3 O6 4_575 0.93 2.58 3.230(3) 127.2
C9 H9 O2 1_655 0.93 2.53 3.421(3) 161.5
C16 H16 O4 1_655 0.93 2.49 3.407(3) 167.9
C15 H15 O8 3_766 0.93 2.62 3.266(4) 127.1
O8 H8A O7 3_666 0.85 2.08 2.896(4) 161.0
C3 H3 O6 4_575 0.93 2.58 3.230(3) 127.2
C6 H6 O7 . 0.93 2.50 3.429(3) 175.0
C9 H9 O2 1_655 0.93 2.53 3.421(3) 161.5
C15 H15 O8 3_766 0.93 2.62 3.266(4) 127.1
C16 H16 O4 1_655 0.93 2.49 3.407(3) 167.9
O7 H7B O3 . 0.85 1.94 2.785(3) 176.2
O7 H7A O8 . 0.85 1.96 2.813(4) 176.2
O8 H8B O6 . 0.85 2.00 2.818(3) 160.9
O8 H8A O7 3_666 0.85 2.08 2.896(4) 161.0

loop_
_geom_torsion_atom_site_label_1
_geom_torsion_atom_site_label_2
_geom_torsion_atom_site_label_3
_geom_torsion_atom_site_label_4
_geom_torsion_site_symmetry_4
_geom_torsion
N1 C3 C4 N2 . -0.7(2)
C10 C5 C6 C7 . -1.3(3)
N2 C5 C6 C7 . 179.90(19)
C5 C6 C7 C8 . 0.1(3)
C6 C7 C8 O1 . 178.1(2)
C6 C7 C8 C9 . 1.5(3)
O1 C8 C9 C10 . -178.96(19)
C7 C8 C9 C10 . -2.0(3)
C8 C9 C10 C5 . 0.7(3)
C6 C5 C10 C9 . 0.9(3)
N2 C5 C10 C9 . 179.71(18)
C16 C11 C12 C13 . 0.8(3)
O1 C11 C12 C13 . 174.7(2)
C11 C12 C13 C14 . -1.3(3)
C12 C13 C14 C15 . 0.7(3)
C12 C13 C14 N3 . -178.96(18)
C13 C14 C15 C16 . 0.5(4)
N3 C14 C15 C16 . -179.9(2)
C12 C11 C16 C15 . 0.3(4)
O1 C11 C16 C15 . -174.1(2)
C14 C15 C16 C11 . -1.0(4)
N4 C19 C20 N3 . 0.2(2)
O3 C21 C22 C23 . -179.9(2)
O2 C21 C22 C23 . 0.7(3)
O3 C21 C22 O4 . 1.9(3)
O2 C21 C22 O4 . -177.48(15)
O4 C22 C23 C24 . 0.1(2)
C21 C22 C23 C24 . -178.14(19)
C22 C23 C24 C25 . 0.1(3)
C23 C24 C25 O4 . -0.3(2)
C23 C24 C25 C26 . 178.5(2)
C24 C25 C26 O6 . 173.9(2)
O4 C25 C26 O6 . -7.4(3)
C24 C25 C26 O5 . -4.4(3)
O4 C25 C26 O5 . 174.30(16)
N2 C2 N1 C3 . 0.2(2)
C1 C2 N1 C3 . -179.1(2)
N2 C2 N1 Zn1 . -161.01(13)
C1 C2 N1 Zn1 . 19.7(3)
C4 C3 N1 C2 . 0.3(2)
C4 C3 N1 Zn1 . 162.82(14)
N1 C2 N2 C4 . -0.7(2)
C1 C2 N2 C4 . 178.7(2)
N1 C2 N2 C5 . -178.03(17)
C1 C2 N2 C5 . 1.3(3)
C3 C4 N2 C2 . 0.8(2)
C3 C4 N2 C5 . 178.27(18)
C10 C5 N2 C2 . 119.2(2)
C6 C5 N2 C2 . -62.0(3)
C10 C5 N2 C4 . -57.7(3)
C6 C5 N2 C4 . 121.0(2)
N4 C18 N3 C20 . 1.1(2)
C17 C18 N3 C20 . -176.5(2)
N4 C18 N3 C14 . -174.28(17)
C17 C18 N3 C14 . 8.1(3)
C19 C20 N3 C18 . -0.8(2)
C19 C20 N3 C14 . 174.59(18)
C13 C14 N3 C18 . 84.1(2)
C15 C14 N3 C18 . -95.6(3)
C13 C14 N3 C20 . -90.5(3)
C15 C14 N3 C20 . 89.8(3)
N3 C18 N4 C19 . -1.0(2)
C17 C18 N4 C19 . 176.6(2)
N3 C18 N4 Zn1 4_666 155.97(13)
C17 C18 N4 Zn1 4_666 -26.4(3)
C20 C19 N4 C18 . 0.5(2)
C20 C19 N4 Zn1 4_666 -156.93(15)
C7 C8 O1 C11 . 11.0(4)
C9 C8 O1 C11 . -172.2(2)
C12 C11 O1 C8 . 45.3(3)
C16 C11 O1 C8 . -140.5(2)
O3 C21 O2 Zn1 . -19.7(2)
C22 C21 O2 Zn1 . 159.66(12)
C24 C25 O4 C22 . 0.4(2)
C26 C25 O4 C22 . -178.61(16)
C23 C22 O4 C25 . -0.3(2)
C21 C22 O4 C25 . 178.23(15)
O6 C26 O5 Zn1 4_576 20.8(3)
C25 C26 O5 Zn1 4_576 -161.01(12)
